data_7160809
loop_
_publ_author_name
'Harders, Patrick'
'Raeker, Tim'
'Pietsch, Lorenz'
'N&#xe4;ther, Christian'
'Hartke, Bernd'
'McConnell, Anna J.'

_publ_section_title
;
 Diastereoselective amidoboronate formation and transformation from a
 <i>rac</i> to a different <i>meso</i> amidoboronate <i>via</i> dynamic
 C-C bonds.
;
_journal_issue 44
_journal_name_full 'Organic &amp; biomolecular chemistry'
_journal_page_first 10174
_journal_page_last 10185
_journal_paper_doi 10.1039/d5ob01479d
_journal_volume 23
_journal_year 2025
_chemical_formula_moiety 'C20 H11 B Cl4 F N O3'
_chemical_formula_sum 'C20 H11 B Cl4 F N O3'
_chemical_formula_weight 484.91
_space_group_crystal_system triclinic
_space_group_IT_number 2
_space_group_name_Hall '-P 1'
_space_group_name_H-M_alt 'P -1'
_atom_sites_solution_hydrogens geom
_atom_sites_solution_primary dual
_audit_creation_date 2024-08-30
_audit_creation_method
;
Olex2 1.3-ac4
(compiled 2020.11.27 svn.r5f609507 for Rigaku Oxford Diffraction, GUI svn.r6214)
;
_audit_update_record
;
2025-01-08 deposited with the CCDC.	2025-10-15 downloaded from the CCDC.
;
_cell_angle_alpha 81.7111(9)
_cell_angle_beta 73.4913(9)
_cell_angle_gamma 83.7735(8)
_cell_formula_units_Z 2
_cell_length_a 8.59214(9)
_cell_length_b 10.16779(10)
_cell_length_c 11.84606(13)
_cell_measurement_reflns_used 49580
_cell_measurement_temperature 100.00(10)
_cell_measurement_theta_max 79.8870
_cell_measurement_theta_min 3.8890
_cell_volume 979.393(18)
_computing_cell_refinement 'CrysAlisPro 1.171.43.136a (Rigaku OD, 2024)'
_computing_data_collection 'CrysAlisPro 1.171.43.136a (Rigaku OD, 2024)'
_computing_data_reduction 'CrysAlisPro 1.171.43.136a (Rigaku OD, 2024)'
_computing_molecular_graphics 'Olex2 1.3-ac4 (Dolomanov et al., 2009)'
_computing_publication_material 'Olex2 1.3-ac4 (Dolomanov et al., 2009)'
_computing_structure_refinement 'SHELXL 2016/6 (Sheldrick, 2015)'
_computing_structure_solution 'SHELXT 2014/4 (Sheldrick, 2014)'
_diffrn_ambient_environment N~2~
_diffrn_ambient_temperature 100.00(10)
_diffrn_detector 'Hybrid Pixel Array Detector'
_diffrn_detector_area_resol_mean 10.0000
_diffrn_detector_type HyPix
_diffrn_measured_fraction_theta_full 0.994
_diffrn_measured_fraction_theta_max 0.974
_diffrn_measurement_details
;
List of Runs (angles in degrees, time in seconds):

  # Type    Start    End  Width  t~exp~   \w     \q     \k     \f   Frames
#--------------------------------------------------------------------------
  1  \w     44.00  75.00   0.50    0.60    --  117.50 -77.00-180.00   62
  2  \w     44.00  75.00   0.50    0.60    --  117.50 -77.00-150.00   62
  3  \w     44.00  75.00   0.50    0.60    --  117.50 -77.00 -90.00   62
  4  \w     44.00  75.00   0.50    0.60    --  117.50 -77.00 -30.00   62
  5  \w     44.00  75.00   0.50    0.60    --  117.50 -77.00   0.00   62
  6  \w     44.00  75.00   0.50    0.60    --  117.50 -77.00  30.00   62
  7  \w     44.00  75.00   0.50    0.60    --  117.50 -77.00  60.00   62
  8  \w     44.00  75.00   0.50    0.60    --  117.50 -77.00  90.00   62
  9  \w     45.00  73.00   0.50    0.60    --  117.50 -77.00 120.00   56
 10  \w     44.00  75.00   0.50    0.60    --  117.50 -77.00 150.00   62
 11  \w     18.00  75.00   0.50    0.15    --   42.22 -99.00  90.00  114
 12  \w     46.00 101.00   0.50    0.60    --  117.50-125.00 150.00  110
 13  \w     46.00 101.00   0.50    0.60    --  117.50-125.00  90.00  110
 14  \w      6.00  68.00   0.50    0.15    --   42.22 -83.00 -47.00  124
 15  \w     18.00  75.00   0.50    0.15    --   42.22 -99.00-150.00  114
 16  \w     46.00 101.00   0.50    0.60    --  117.50-125.00-150.00  110
 17  \w     70.00  96.00   0.50    0.60    --  117.50-125.00 -90.00   52
 18  \w     44.00  92.00   0.50    0.60    --  117.50 -95.00 -90.00   96
 19  \w     46.00 101.00   0.50    0.60    --  117.50-125.00 -60.00  110
 20  \w     44.00  92.00   0.50    0.60    --  117.50 -95.00   0.00   96
 21  \w     44.00  92.00   0.50    0.60    --  117.50 -95.00  60.00   96
 22  \w     44.00  92.00   0.50    0.60    --  117.50 -95.00  30.00   96
 23  \w     44.00  92.00   0.50    0.60    --  117.50 -95.00 -30.00   96
 24  \w     44.00  92.00   0.50    0.60    --  117.50 -95.00 -60.00   96
 25  \w     44.00  92.00   0.50    0.60    --  117.50 -95.00-180.00   96
 26  \w     44.00  92.00   0.50    0.60    --  117.50 -95.00-150.00   96
 27  \w     44.00  86.00   0.50    0.60    --  117.50 -83.00 -47.00   84
 28  \w     48.00  74.00   0.50    0.60    --  117.50 -95.00  90.00   52
 29  \w     66.00  92.00   0.50    0.60    --  117.50 -95.00 120.00   52
 30  \w    103.00 133.00   0.50    0.60    --  117.50  15.00  90.00   60
 31  \w    105.00 178.00   0.50    0.60    --  117.50  45.00 150.00  146
 32  \w    104.00 166.00   0.50    0.60    --  117.50  30.00 150.00  124
 33  \w    104.00 166.00   0.50    0.60    --  117.50  30.00 150.00  124
 34  \w    105.00 178.00   0.50    0.60    --  117.50  45.00  60.00  146
 35  \w    103.00 136.00   0.50    0.60    --  117.50  15.00  60.00   66
 36  \w    103.00 136.00   0.50    0.60    --  117.50  15.00  30.00   66
 37  \w    103.00 136.00   0.50    0.60    --  117.50  15.00   0.00   66
 38  \w    103.00 136.00   0.50    0.60    --  117.50  15.00-120.00   66
 39  \w    103.00 136.00   0.50    0.60    --  117.50  15.00 -90.00   66
 40  \w    103.00 132.00   0.50    0.60    --  117.50  15.00 -30.00   58
 41  \w    104.00 133.00   0.50    0.60    --  117.50  15.00-150.00   58
 42  \w    104.00 134.00   0.50    0.60    --  117.50  15.00 -60.00   60
 43  \w    105.00 178.00   0.50    0.60    --  117.50  45.00   0.00  146
 44  \w    103.00 136.00   0.50    0.60    --  117.50  15.00 120.00   66
 45  \w    103.00 136.00   0.50    0.60    --  117.50  15.00 150.00   66
 46  \w    112.00 178.00   0.50    0.60    --  117.50 125.00   0.00  132
 47  \w    124.00 178.00   0.50    0.60    --  117.50  83.00  73.00  108
 48  \w    -35.00  19.00   0.50    0.15    --   42.22 -38.00-120.00  108
 49  \w    -35.00  19.00   0.50    0.15    --   42.22 -38.00-180.00  108
 50  \w     28.00  60.00   0.50    0.15    --   42.22  53.00 -39.55   64
 51  \w     27.00  59.00   0.50    0.15    --   42.22  59.00 -70.29   64
 52  \w     27.00  59.00   0.50    0.15    --   42.22  59.00-130.68   64
 53  \w     28.00  60.00   0.50    0.15    --   42.22  57.00-152.43   64
 54  \w     27.00  59.00   0.50    0.15    --   42.22  58.00-102.84   64
 55  \w     27.00  57.00   0.50    0.15    --   42.22  60.00 -16.76   60
 56  \w     28.00  60.00   0.50    0.15    --   42.22  55.00  31.63   64
 57  \w     27.00  59.00   0.50    0.15    --   42.22  59.00  93.64   64
 58  \w     28.00  60.00   0.50    0.15    --   42.22  55.00 177.61   64
 59  \w    -67.00  16.00   0.50    0.15    --  -42.22  83.00  73.00  166
 60  \w    -19.00  35.00   0.50    0.15    --  -42.22  38.00  60.00  108
 61  \w    -19.00  35.00   0.50    0.15    --  -42.22  38.00 -30.00  108
 62  \w    -51.00 -22.00   0.50    0.60    --  -96.00  61.00-150.00   58
 63  \w    -51.00 -22.00   0.50    0.60    --  -96.00  61.00   0.00   58
 64  \w   -136.00 -81.00   0.50    0.60    --  -96.00 -15.00 120.00  110
 65  \w   -136.00 -81.00   0.50    0.60    --  -96.00 -15.00   0.00  110
 66  \w   -170.00-102.00   0.50    0.60    --  -96.00 -83.00 -47.00  136
 67  \w     29.00  60.00   0.50    0.15    --   42.22  38.00-180.00   62
 68  \w   -118.00 -82.00   0.50    0.15    --  -42.22 -38.00 -90.00   72
 69  \w    -54.00 -28.00   0.50    0.15    --  -42.22 -48.00  36.95   52
 70  \w   -117.00 -77.00   0.50    0.15    --  -42.22 -48.00  36.95   80
 71  \w    -76.00 -36.00   0.50    0.15    --  -42.22 -38.00 -90.00   80
 72  \w    -33.00  19.00   0.50    0.15    --   42.22 -38.00 120.00  104
 73  \w     45.00  79.00   0.50    0.15    --   42.22-125.00-150.00   68
 74  \w     71.00  97.00   0.50    0.15    --   42.22  52.00  64.51   52
 75  \w     28.00  53.00   0.50    0.15    --   42.22  56.00  69.99   50
 76  \w     27.00  52.00   0.50    0.15    --   42.22  59.00  17.23   50
 77  \w     29.00  56.00   0.50    0.15    --   42.22  58.00 -32.00   54
 78  \w     29.00  67.00   0.50    0.15    --   42.22  19.00-180.00   76
 79  \w    -30.00  -5.00   0.50    0.15    --   42.22 -38.00  90.00   50
 80  \w     27.00  52.00   0.50    0.15    --   42.22  58.00 172.47   50
 81  \w     28.00  53.00   0.50    0.15    --   42.22  56.00 133.13   50
 82  \w     31.00  59.00   0.50    0.15    --   42.22  52.00  64.51   56
 83  \w   -108.00 -82.00   0.50    0.60    --  -96.00 -49.00  82.83   52
 84  \w   -109.00 -83.00   0.50    0.60    --  -96.00 -55.00  96.54   52
 85  \w   -108.00 -83.00   0.50    0.60    --  -96.00 -55.00 -88.01   50
 86  \w   -109.00 -83.00   0.50    0.60    --  -96.00 -49.00-127.31   52
 87  \w   -166.00-140.00   0.50    0.60    --  -96.00 -51.00  14.29   52
 88  \w   -106.00 -81.00   0.50    0.60    --  -96.00 -50.00-156.96   50
 89  \w   -109.00 -83.00   0.50    0.60    --  -96.00 -52.00 -42.44   52
 90  \w   -107.00 -82.00   0.50    0.60    --  -96.00 -49.00 132.15   50
 91  \w   -107.00 -82.00   0.50    0.60    --  -96.00 -51.00  14.29   50
 92  \w   -108.00 -83.00   0.50    0.60    --  -96.00 -53.00-143.74   50
 93  \w   -107.00 -81.00   0.50    0.60    --  -96.00 -50.00-169.06   52
 94  \w   -109.00 -83.00   0.50    0.60    --  -96.00 -56.00 117.74   52
 95  \w   -109.00 -83.00   0.50    0.60    --  -96.00 -43.00 167.87   52
 96  \w   -150.00-124.00   0.50    0.60    --  -96.00 -50.00-156.96   52
 97  \w   -111.00 -85.00   0.50    0.60    --  -96.00 -57.00 108.94   52
 98  \w   -108.00 -82.00   0.50    0.60    --  -96.00 -47.00  61.25   52
 99  \w   -107.00 -81.00   0.50    0.60    --  -96.00 -50.00  26.28   52
100  \w   -109.00 -83.00   0.50    0.60    --  -96.00 -52.00  53.43   52
101  \w   -108.00 -82.00   0.50    0.60    --  -96.00 -51.00 167.78   52
102  \w   -112.00 -86.00   0.50    0.60    --  -96.00 -52.00-114.83   52
103  \w   -110.00 -84.00   0.50    0.60    --  -96.00 -53.00-130.78   52
104  \w   -169.00-143.00   0.50    0.60    --  -96.00 -57.00  48.69   52
105  \w   -108.00 -82.00   0.50    0.60    --  -96.00 -51.00 122.97   52
106  \w   -108.00 -83.00   0.50    0.60    --  -96.00 -57.00   9.98   50
107  \w   -109.00 -83.00   0.50    0.60    --  -96.00 -50.00 -53.58   52
108  \w   -111.00 -85.00   0.50    0.60    --  -96.00 -56.00  -7.77   52
109  \w   -111.00 -85.00   0.50    0.60    --  -96.00 -57.00  48.69   52
110  \w   -160.00-134.00   0.50    0.60    --  -96.00 -57.00 -25.00   52
111  \w   -170.00-137.00   0.50    0.60    --  -96.00 -49.00 132.15   66
112  \w   -110.00 -82.00   0.50    0.60    --  -96.00 -49.00 -28.54   56
113  \w   -108.00 -83.00   0.50    0.60    --  -96.00 -57.00 -25.00   50
114  \w   -116.00 -82.00   0.50    0.60    --  -96.00 -52.00-172.36   68
115  \w   -111.00 -84.00   0.50    0.60    --  -96.00 -54.00 166.29   54
116  \w   -169.00-128.00   0.50    0.60    --  -96.00 -52.00-172.36   82
117  \w   -110.00 -84.00   0.50    0.60    --  -96.00 -51.00 -73.32   52
118  \w   -111.00 -85.00   0.50    0.60    --  -96.00 -50.00 -64.26   52
119  \w   -108.00 -83.00   0.50    0.60    --  -96.00 -57.00-101.74   50
120  \w   -108.00 -82.00   0.50    0.60    --  -96.00 -50.00 -86.33   52
121  \w   -111.00 -85.00   0.50    0.60    --  -96.00 -58.00 158.52   52
122  \w   -119.00 -86.00   0.50    0.60    --  -96.00 -58.00  86.42   66
123  \w    133.00 173.00   0.50    0.60    --  117.50  77.00 150.00   80
124  \w    104.00 131.00   0.50    0.60    --  117.50  30.00 -30.00   54
125  \w    131.00 157.00   0.50    0.60    --  117.50  77.00 -60.00   52
126  \w    153.00 178.00   0.50    0.60    --  117.50  61.00  90.00   50
127  \w    143.00 176.00   0.50    0.60    --  117.50  77.00-120.00   66
128  \w    109.00 136.00   0.50    0.60    --  117.50  61.00  90.00   54
129  \w     67.00  93.00   0.50    0.60    --  117.50 -90.00 -86.33   52
130  \w    113.00 158.00   0.50    0.60    --  117.50  45.00 -30.00   90
131  \w    105.00 132.00   0.50    0.60    --  117.50  45.00 -90.00   54
132  \w    106.00 132.00   0.50    0.60    --  117.50  45.00-120.00   52
133  \w    112.00 138.00   0.50    0.60    --  117.50  61.00  60.00   52
134  \w    153.00 178.00   0.50    0.60    --  117.50  45.00  30.00   50
135  \w    108.00 134.00   0.50    0.60    --  117.50  45.00  30.00   52
136  \w    134.00 177.00   0.50    0.60    --  117.50  77.00 -90.00   86
137  \w    145.00 171.00   0.50    0.60    --  117.50  61.00   0.00   52
138  \w    109.00 171.00   0.50    0.60    --  117.50  61.00 -30.00  124
139  \w    112.00 138.00   0.50    0.60    --  117.50  61.00   0.00   52
140  \w    113.00 139.00   0.50    0.60    --  117.50  61.00-120.00   52
141  \w    140.00 166.00   0.50    0.60    --  117.50  77.00-150.00   52
142  \w     46.00  71.00   0.50    0.60    --  117.50-125.00  30.00   50
143  \w    109.00 169.00   0.50    0.60    --  117.50  61.00-180.00  120
144  \w    143.00 168.00   0.50    0.60    --  117.50  45.00-150.00   50
145  \w    108.00 134.00   0.50    0.60    --  117.50  45.00-150.00   52
146  \w    107.00 133.00   0.50    0.60    --  117.50  45.00-180.00   52
147  \w    108.00 134.00   0.50    0.60    --  117.50  30.00-180.00   52
148  \w    111.00 163.00   0.50    0.60    --  117.50  61.00 -90.00  104
149  \w     44.00  69.00   0.50    0.60    --  117.50 -83.00 -47.00   50
150  \w    -50.00 -25.00   0.50    0.15    --  -42.22  83.00  73.00   50
151  \w   -123.00 -28.00   0.50    0.15    --  -42.22 -19.00 -60.00  190
152  \w   -123.00 -28.00   0.50    0.15    --  -42.22 -19.00 150.00  190
153  \w   -123.00 -28.00   0.50    0.15    --  -42.22 -19.00-150.00  190
154  \w   -123.00 -28.00   0.50    0.15    --  -42.22 -19.00-120.00  190
155  \w   -123.00 -28.00   0.50    0.15    --  -42.22 -19.00 -90.00  190
156  \w   -123.00 -28.00   0.50    0.15    --  -42.22 -19.00-180.00  190
157  \w   -123.00 -28.00   0.50    0.15    --  -42.22 -19.00 -30.00  190
158  \w   -123.00 -28.00   0.50    0.15    --  -42.22 -19.00   0.00  190
159  \w   -123.00 -28.00   0.50    0.15    --  -42.22 -19.00  30.00  190
160  \w   -123.00 -28.00   0.50    0.15    --  -42.22 -19.00  60.00  190
161  \w   -123.00 -28.00   0.50    0.15    --  -42.22 -19.00  90.00  190
162  \w   -123.00 -28.00   0.50    0.15    --  -42.22 -19.00 120.00  190
163  \w     29.00 123.00   0.50    0.15    --   42.22  19.00-180.00  188
164  \w    -35.00  19.00   0.50    0.15    --   42.22 -38.00 -90.00  108
165  \w     29.00 119.00   0.50    0.15    --   42.22  38.00 -30.00  180
166  \w     44.00  69.00   0.50    0.60    --  117.50 -83.00 -47.00   50
167  \w   -123.00 -28.00   0.50    0.15    --  -42.22 -19.00-150.00  190
168  \w   -123.00 -28.00   0.50    0.15    --  -42.22 -19.00-120.00  190
169  \w   -123.00 -28.00   0.50    0.15    --  -42.22 -19.00 -90.00  190
170  \w   -123.00 -28.00   0.50    0.15    --  -42.22 -19.00 -60.00  190
171  \w   -123.00 -28.00   0.50    0.15    --  -42.22 -19.00 -30.00  190
172  \w   -123.00 -28.00   0.50    0.15    --  -42.22 -19.00   0.00  190
173  \w   -123.00 -28.00   0.50    0.15    --  -42.22 -19.00  30.00  190
174  \w   -123.00 -28.00   0.50    0.15    --  -42.22 -19.00  60.00  190
175  \w   -123.00 -28.00   0.50    0.15    --  -42.22 -19.00  90.00  190
176  \w   -123.00 -28.00   0.50    0.15    --  -42.22 -19.00 120.00  190
177  \w   -123.00 -28.00   0.50    0.15    --  -42.22 -19.00 150.00  190
178  \w   -123.00 -28.00   0.50    0.15    --  -42.22 -19.00 -60.00  190
179  \w   -123.00 -28.00   0.50    0.15    --  -42.22 -19.00 150.00  190
180  \w   -123.00 -28.00   0.50    0.15    --  -42.22 -19.00-150.00  190
181  \w   -123.00 -28.00   0.50    0.15    --  -42.22 -19.00-120.00  190
182  \w   -123.00 -28.00   0.50    0.15    --  -42.22 -19.00 -90.00  190
183  \w   -123.00 -28.00   0.50    0.15    --  -42.22 -19.00-180.00  190
184  \w    127.00 152.00   0.50    0.60    --  117.50  83.00  73.00   50
185  \w   -123.00 -28.00   0.50    0.15    --  -42.22 -19.00-150.00  190
186  \w   -123.00 -28.00   0.50    0.15    --  -42.22 -19.00-120.00  190
187  \w   -123.00 -28.00   0.50    0.15    --  -42.22 -19.00 -90.00  190
188  \w   -123.00 -28.00   0.50    0.15    --  -42.22 -19.00 -60.00  190
189  \w   -123.00 -28.00   0.50    0.15    --  -42.22 -19.00 -30.00  190
190  \w   -123.00 -28.00   0.50    0.15    --  -42.22 -19.00   0.00  190
191  \w   -123.00 -28.00   0.50    0.15    --  -42.22 -19.00  30.00  190
192  \w   -123.00 -28.00   0.50    0.15    --  -42.22 -19.00  60.00  190
193  \w   -123.00 -28.00   0.50    0.15    --  -42.22 -19.00  90.00  190
194  \w   -123.00 -28.00   0.50    0.15    --  -42.22 -19.00 120.00  190
195  \w   -123.00 -28.00   0.50    0.15    --  -42.22 -19.00 150.00  190
196  \w   -123.00 -28.00   0.50    0.15    --  -42.22 -19.00 -60.00  190
197  \w   -123.00 -28.00   0.50    0.15    --  -42.22 -19.00 150.00  190
198  \w   -123.00 -28.00   0.50    0.15    --  -42.22 -19.00-150.00  190
199  \w   -123.00 -28.00   0.50    0.15    --  -42.22 -19.00-120.00  190
200  \w   -123.00 -28.00   0.50    0.15    --  -42.22 -19.00 -90.00  190
201  \w   -123.00 -28.00   0.50    0.15    --  -42.22 -19.00-180.00  190
202  \w   -123.00 -28.00   0.50    0.15    --  -42.22 -19.00 -30.00  190
203  \w   -123.00 -28.00   0.50    0.15    --  -42.22 -19.00   0.00  190
204  \w   -123.00 -28.00   0.50    0.15    --  -42.22 -19.00  30.00  190
205  \w   -123.00 -28.00   0.50    0.15    --  -42.22 -19.00  60.00  190
206  \w   -123.00 -28.00   0.50    0.15    --  -42.22 -19.00  90.00  190
207  \w   -123.00 -28.00   0.50    0.15    --  -42.22 -19.00 120.00  190
208  \w   -123.00 -28.00   0.50    0.15    --  -42.22 -19.00-150.00  190
209  \w   -123.00 -28.00   0.50    0.15    --  -42.22 -19.00-120.00  190
210  \w   -123.00 -28.00   0.50    0.15    --  -42.22 -19.00 -90.00  190
211  \w   -123.00 -28.00   0.50    0.15    --  -42.22 -19.00 -60.00  190
212  \w   -123.00 -28.00   0.50    0.15    --  -42.22 -19.00 -30.00  190
213  \w   -123.00 -28.00   0.50    0.15    --  -42.22 -19.00   0.00  190
214  \w   -123.00 -28.00   0.50    0.15    --  -42.22 -19.00  30.00  190
215  \w   -123.00 -28.00   0.50    0.15    --  -42.22 -19.00  60.00  190
216  \w   -123.00 -28.00   0.50    0.15    --  -42.22 -19.00-180.00  190
;
_diffrn_measurement_device 'four-circle diffractometer'
_diffrn_measurement_device_type 'XtaLAB Synergy, Dualflex, HyPix'
_diffrn_measurement_method '\w scans'
_diffrn_orient_matrix_type 'CrysAlisPro convention (1999,Acta A55,543-557)'
_diffrn_orient_matrix_UB_11 0.0503587000
_diffrn_orient_matrix_UB_12 -0.0347723000
_diffrn_orient_matrix_UB_13 0.1162389000
_diffrn_orient_matrix_UB_21 -0.0901335000
_diffrn_orient_matrix_UB_22 -0.1287326000
_diffrn_orient_matrix_UB_23 0.0272017000
_diffrn_orient_matrix_UB_31 0.1564924000
_diffrn_orient_matrix_UB_32 -0.0760378000
_diffrn_orient_matrix_UB_33 -0.0664132000
_diffrn_radiation_monochromator mirror
_diffrn_radiation_probe x-ray
_diffrn_radiation_type 'Cu K\a'
_diffrn_radiation_wavelength 1.54184
_diffrn_reflns_av_R_equivalents 0.0230
_diffrn_reflns_av_unetI/netI 0.0078
_diffrn_reflns_Laue_measured_fraction_full 0.994
_diffrn_reflns_Laue_measured_fraction_max 0.974
_diffrn_reflns_limit_h_max 10
_diffrn_reflns_limit_h_min -10
_diffrn_reflns_limit_k_max 12
_diffrn_reflns_limit_k_min -12
_diffrn_reflns_limit_l_max 15
_diffrn_reflns_limit_l_min -15
_diffrn_reflns_number 59175
_diffrn_reflns_point_group_measured_fraction_full 0.994
_diffrn_reflns_point_group_measured_fraction_max 0.974
_diffrn_reflns_theta_full 67.684
_diffrn_reflns_theta_max 80.098
_diffrn_reflns_theta_min 3.920
_diffrn_source 'micro-focus sealed X-ray tube'
_diffrn_source_type 'PhotonJet (Cu) X-ray Source'
_exptl_absorpt_coefficient_mu 5.797
_exptl_absorpt_correction_T_max 1.00000
_exptl_absorpt_correction_T_min 0.76224
_exptl_absorpt_correction_type multi-scan
_exptl_absorpt_process_details
;
CrysAlisPro 1.171.43.136a (Rigaku Oxford Diffraction, 2024)
Empirical absorption correction using spherical harmonics,
implemented in SCALE3 ABSPACK scaling algorithm.
;
_exptl_crystal_colour 'light yellow'
_exptl_crystal_density_diffrn 1.644
_exptl_crystal_description block
_exptl_crystal_F_000 488
_exptl_crystal_size_max 0.2
_exptl_crystal_size_mid 0.16
_exptl_crystal_size_min 0.08
_refine_diff_density_max 0.354
_refine_diff_density_min -0.228
_refine_diff_density_rms 0.049
_refine_ls_extinction_coef 0.00261(19)
_refine_ls_extinction_expression Fc^*^=kFc[1+0.001xFc^2^\l^3^/sin(2\q)]^-1/4^
_refine_ls_extinction_method 'SHELXL-2016/6 (Sheldrick 2016)'
_refine_ls_goodness_of_fit_ref 1.073
_refine_ls_hydrogen_treatment constr
_refine_ls_matrix_type full
_refine_ls_number_parameters 273
_refine_ls_number_reflns 4148
_refine_ls_number_restraints 0
_refine_ls_restrained_S_all 1.073
_refine_ls_R_factor_all 0.0232
_refine_ls_R_factor_gt 0.0231
_refine_ls_shift/su_max 0.001
_refine_ls_shift/su_mean 0.000
_refine_ls_structure_factor_coef Fsqd
_refine_ls_weighting_details 'w=1/[\s^2^(Fo^2^)+(0.0301P)^2^+0.5638P] where P=(Fo^2^+2Fc^2^)/3'
_refine_ls_weighting_scheme calc
_refine_ls_wR_factor_gt 0.0606
_refine_ls_wR_factor_ref 0.0607
_reflns_Friedel_coverage 0.000
_reflns_number_gt 4125
_reflns_number_total 4148
_reflns_threshold_expression 'I > 2\s(I)'
_cod_data_source_file d5ob01479d2.cif
_cod_data_source_block mcconnell43
_cod_depositor_comments 'Adding full bibliography for 7160807--7160809.cif.'
_cod_database_code 7160809
_shelx_shelxl_version_number 2016/6
_chemical_oxdiff_formula C20H11BCl4FNO3
_chemical_oxdiff_usercomment 'Patrick Harders PH-74'
_shelx_space_group_comment
;
The symmetry employed for this shelxl refinement is uniquely defined
by the following loop, which should always be used as a source of
symmetry information in preference to the above space-group names.
They are only intended as comments.
;
_reflns_odcompleteness_completeness 98.61
_reflns_odcompleteness_iscentric 1
_reflns_odcompleteness_theta 74.33
_olex2_refinement_description
;
1. Fixed Uiso
 At 1.2 times of:
  All C(H) groups
 At 1.5 times of:
  All C(H,H,H) groups
2.a Aromatic/amide H refined with riding coordinates:
 C7(H7), C10(H10), C11(H11), C12(H12), C15(H15), C16(H16), C18(H18), C19(H19)
2.b Idealised Me refined as rotating group:
 C20(H20A,H20B,H20C)
;
_olex2_submission_special_instructions 'No special instructions were received'
_oxdiff_exptl_absorpt_empirical_details
;
Empirical correction (ABSPACK) includes:
- Absorption correction using spherical harmonics
- Frame scaling
;
_oxdiff_exptl_absorpt_empirical_full_max 1.242
_oxdiff_exptl_absorpt_empirical_full_min 0.846

loop_
_space_group_symop_operation_xyz
'x, y, z'
'-x, -y, -z'

loop_
_atom_site_label
_atom_site_type_symbol
_atom_site_fract_x
_atom_site_fract_y
_atom_site_fract_z
_atom_site_U_iso_or_equiv
_atom_site_adp_type
_atom_site_occupancy
_atom_site_site_symmetry_order
_atom_site_calc_flag
_atom_site_refinement_flags_posn
_atom_site_refinement_flags_adp
_atom_site_refinement_flags_occupancy
_atom_site_disorder_assembly
_atom_site_disorder_group
B1 B 0.28426(17) 0.43091(14) 0.70913(12) 0.0136(3) Uani 1 1 d . . . . .
O1 O 0.42900(10) 0.46963(8) 0.73752(7) 0.01405(17) Uani 1 1 d . . . . .
O2 O 0.22132(10) 0.31945(9) 0.79865(7) 0.01403(17) Uani 1 1 d . . . . .
C1 C 0.44336(15) 0.38685(12) 0.83479(10) 0.0129(2) Uani 1 1 d . . . . .
C2 C 0.56355(15) 0.38033(12) 0.89166(11) 0.0139(2) Uani 1 1 d . . . . .
C3 C 0.55799(15) 0.28288(12) 0.98975(11) 0.0151(2) Uani 1 1 d . . . . .
C4 C 0.43483(15) 0.19510(12) 1.02660(10) 0.0139(2) Uani 1 1 d . . . . .
C5 C 0.31374(15) 0.20195(12) 0.96648(10) 0.0134(2) Uani 1 1 d . . . . .
C6 C 0.32041(14) 0.29831(12) 0.87112(10) 0.0127(2) Uani 1 1 d . . . . .
Cl1 Cl 0.71671(4) 0.48789(3) 0.83979(3) 0.01793(8) Uani 1 1 d . . . . .
Cl2 Cl 0.70485(4) 0.27519(3) 1.06417(3) 0.02203(8) Uani 1 1 d . . . . .
Cl3 Cl 0.43025(4) 0.07497(3) 1.14630(3) 0.01768(8) Uani 1 1 d . . . . .
Cl4 Cl 0.16273(4) 0.09187(3) 1.00672(3) 0.01808(8) Uani 1 1 d . . . . .
N1 N 0.34309(12) 0.38585(10) 0.57206(9) 0.0132(2) Uani 1 1 d . . . . .
C7 C 0.27245(15) 0.46759(12) 0.50385(11) 0.0150(2) Uani 1 1 d . . . . .
H7 H 0.293755 0.463350 0.421200 0.018 Uiso 1 1 calc R U . . .
C8 C 0.15822(15) 0.56565(12) 0.56612(11) 0.0151(2) Uani 1 1 d . . . . .
C9 C 0.06033(16) 0.66469(13) 0.52131(11) 0.0173(2) Uani 1 1 d . . . . .
F1 F 0.06872(10) 0.67826(8) 0.40428(7) 0.02313(17) Uani 1 1 d . . . . .
C10 C -0.04413(16) 0.74976(13) 0.59382(12) 0.0191(3) Uani 1 1 d . . . . .
H10 H -0.112188 0.816902 0.563170 0.023 Uiso 1 1 calc R U . . .
C11 C -0.04738(16) 0.73476(13) 0.71325(12) 0.0188(3) Uani 1 1 d . . . . .
H11 H -0.118640 0.792891 0.764171 0.023 Uiso 1 1 calc R U . . .
C12 C 0.05156(15) 0.63636(13) 0.76005(11) 0.0169(2) Uani 1 1 d . . . . .
H12 H 0.047783 0.628194 0.841670 0.020 Uiso 1 1 calc R U . . .
C13 C 0.15522(15) 0.55080(12) 0.68635(11) 0.0144(2) Uani 1 1 d . . . . .
C14 C 0.45951(14) 0.28033(12) 0.53013(11) 0.0133(2) Uani 1 1 d . . . . .
C15 C 0.55071(16) 0.21204(12) 0.60400(11) 0.0159(2) Uani 1 1 d . . . . .
H15 H 0.530702 0.233386 0.682582 0.019 Uiso 1 1 calc R U . . .
C16 C 0.66957(16) 0.11386(12) 0.56358(11) 0.0166(2) Uani 1 1 d . . . . .
H16 H 0.731252 0.068498 0.614283 0.020 Uiso 1 1 calc R U . . .
C17 C 0.69943(15) 0.08102(12) 0.44858(11) 0.0145(2) Uani 1 1 d . . . . .
C18 C 0.60600(16) 0.14596(13) 0.37566(11) 0.0159(2) Uani 1 1 d . . . . .
H18 H 0.623949 0.122632 0.297917 0.019 Uiso 1 1 calc R U . . .
C19 C 0.48724(15) 0.24428(13) 0.41626(11) 0.0158(2) Uani 1 1 d . . . . .
H19 H 0.423719 0.287857 0.366145 0.019 Uiso 1 1 calc R U . . .
O3 O 0.82142(12) -0.01428(9) 0.41528(8) 0.01863(19) Uani 1 1 d . . . . .
C20 C 0.85783(18) -0.04691(14) 0.29608(12) 0.0212(3) Uani 1 1 d . . . . .
H20A H 0.888220 0.033000 0.240096 0.032 Uiso 1 1 calc R U . . .
H20B H 0.761761 -0.080513 0.284057 0.032 Uiso 1 1 calc R U . . .
H20C H 0.948359 -0.115489 0.282757 0.032 Uiso 1 1 calc R U . . .

loop_
_atom_site_aniso_label
_atom_site_aniso_U_11
_atom_site_aniso_U_22
_atom_site_aniso_U_33
_atom_site_aniso_U_23
_atom_site_aniso_U_13
_atom_site_aniso_U_12
B1 0.0127(6) 0.0154(6) 0.0124(6) -0.0011(5) -0.0028(5) -0.0018(5)
O1 0.0140(4) 0.0154(4) 0.0130(4) 0.0013(3) -0.0049(3) -0.0031(3)
O2 0.0133(4) 0.0168(4) 0.0123(4) 0.0009(3) -0.0047(3) -0.0029(3)
C1 0.0138(6) 0.0130(5) 0.0110(5) -0.0017(4) -0.0021(4) 0.0004(4)
C2 0.0125(6) 0.0149(5) 0.0140(5) -0.0031(4) -0.0020(4) -0.0023(4)
C3 0.0147(6) 0.0178(6) 0.0138(6) -0.0041(5) -0.0052(5) 0.0011(5)
C4 0.0162(6) 0.0141(5) 0.0105(5) -0.0014(4) -0.0031(5) 0.0016(5)
C5 0.0131(6) 0.0143(5) 0.0118(5) -0.0024(4) -0.0007(4) -0.0019(4)
C6 0.0116(5) 0.0150(5) 0.0118(5) -0.0038(4) -0.0030(4) 0.0006(4)
Cl1 0.01550(15) 0.02077(15) 0.01865(15) -0.00094(11) -0.00505(11) -0.00696(11)
Cl2 0.02119(16) 0.02720(16) 0.02151(16) 0.00186(12) -0.01319(12) -0.00468(12)
Cl3 0.01916(15) 0.01844(14) 0.01409(14) 0.00236(10) -0.00507(11) 0.00025(11)
Cl4 0.01821(15) 0.02000(15) 0.01553(14) 0.00186(11) -0.00330(11) -0.00803(11)
N1 0.0118(5) 0.0141(5) 0.0133(5) -0.0005(4) -0.0030(4) -0.0021(4)
C7 0.0153(6) 0.0162(6) 0.0132(5) 0.0003(4) -0.0040(5) -0.0021(5)
C8 0.0135(6) 0.0150(6) 0.0167(6) 0.0005(4) -0.0041(5) -0.0031(5)
C9 0.0177(6) 0.0170(6) 0.0174(6) 0.0019(5) -0.0063(5) -0.0031(5)
F1 0.0280(4) 0.0232(4) 0.0183(4) 0.0016(3) -0.0107(3) 0.0039(3)
C10 0.0148(6) 0.0152(6) 0.0266(7) 0.0012(5) -0.0065(5) -0.0001(5)
C11 0.0130(6) 0.0171(6) 0.0247(7) -0.0050(5) -0.0016(5) -0.0010(5)
C12 0.0145(6) 0.0188(6) 0.0175(6) -0.0026(5) -0.0034(5) -0.0030(5)
C13 0.0117(6) 0.0150(5) 0.0164(6) -0.0001(4) -0.0035(5) -0.0039(4)
C14 0.0117(5) 0.0133(5) 0.0139(5) -0.0007(4) -0.0018(4) -0.0021(4)
C15 0.0183(6) 0.0171(6) 0.0114(5) -0.0008(4) -0.0036(5) -0.0005(5)
C16 0.0189(6) 0.0164(6) 0.0141(6) 0.0008(4) -0.0060(5) 0.0010(5)
C17 0.0147(6) 0.0120(5) 0.0154(6) -0.0005(4) -0.0024(5) -0.0018(4)
C18 0.0177(6) 0.0177(6) 0.0126(5) -0.0022(4) -0.0037(5) -0.0027(5)
C19 0.0155(6) 0.0179(6) 0.0153(6) -0.0006(5) -0.0070(5) -0.0010(5)
O3 0.0220(5) 0.0171(4) 0.0154(4) -0.0037(3) -0.0043(4) 0.0048(4)
C20 0.0250(7) 0.0198(6) 0.0166(6) -0.0052(5) -0.0021(5) 0.0027(5)

loop_
_atom_type_symbol
_atom_type_description
_atom_type_scat_dispersion_real
_atom_type_scat_dispersion_imag
_atom_type_scat_source
C C 0.0181 0.0091 'International Tables Vol C Tables 4.2.6.8 and 6.1.1.4'
H H 0.0000 0.0000 'International Tables Vol C Tables 4.2.6.8 and 6.1.1.4'
B B 0.0090 0.0039 'International Tables Vol C Tables 4.2.6.8 and 6.1.1.4'
Cl Cl 0.3639 0.7018 'International Tables Vol C Tables 4.2.6.8 and 6.1.1.4'
F F 0.0727 0.0534 'International Tables Vol C Tables 4.2.6.8 and 6.1.1.4'
N N 0.0311 0.0180 'International Tables Vol C Tables 4.2.6.8 and 6.1.1.4'
O O 0.0492 0.0322 'International Tables Vol C Tables 4.2.6.8 and 6.1.1.4'

loop_
_geom_angle_atom_site_label_1
_geom_angle_atom_site_label_2
_geom_angle_atom_site_label_3
_geom_angle
_geom_angle_site_symmetry_1
_geom_angle_site_symmetry_3
_geom_angle_publ_flag
O1 B1 N1 108.28(9) . . ?
O1 B1 C13 115.69(10) . . ?
O2 B1 O1 106.25(10) . . ?
O2 B1 N1 111.81(10) . . ?
O2 B1 C13 116.87(10) . . ?
C13 B1 N1 97.57(9) . . ?
C1 O1 B1 105.77(9) . . ?
C6 O2 B1 106.14(9) . . ?
O1 C1 C2 127.52(11) . . ?
O1 C1 C6 110.95(10) . . ?
C2 C1 C6 121.46(11) . . ?
C1 C2 C3 118.14(11) . . ?
C1 C2 Cl1 119.58(9) . . ?
C3 C2 Cl1 122.27(9) . . ?
C2 C3 Cl2 118.92(10) . . ?
C4 C3 C2 120.47(11) . . ?
C4 C3 Cl2 120.61(9) . . ?
C3 C4 C5 120.72(11) . . ?
C3 C4 Cl3 120.07(9) . . ?
C5 C4 Cl3 119.21(9) . . ?
C4 C5 Cl4 122.08(9) . . ?
C6 C5 C4 118.09(11) . . ?
C6 C5 Cl4 119.82(9) . . ?
O2 C6 C1 110.89(10) . . ?
O2 C6 C5 127.95(11) . . ?
C5 C6 C1 121.12(11) . . ?
C7 N1 B1 109.43(10) . . ?
C7 N1 C14 123.20(11) . . ?
C14 N1 B1 127.27(10) . . ?
N1 C7 H7 123.3 . . ?
N1 C7 C8 113.36(11) . . ?
C8 C7 H7 123.3 . . ?
C9 C8 C7 128.34(12) . . ?
C9 C8 C13 120.73(12) . . ?
C13 C8 C7 110.93(11) . . ?
F1 C9 C8 119.27(12) . . ?
F1 C9 C10 119.78(11) . . ?
C10 C9 C8 120.94(12) . . ?
C9 C10 H10 120.8 . . ?
C9 C10 C11 118.30(12) . . ?
C11 C10 H10 120.8 . . ?
C10 C11 H11 119.2 . . ?
C10 C11 C12 121.68(12) . . ?
C12 C11 H11 119.2 . . ?
C11 C12 H12 120.3 . . ?
C13 C12 C11 119.44(12) . . ?
C13 C12 H12 120.3 . . ?
C8 C13 B1 108.54(11) . . ?
C12 C13 B1 132.55(11) . . ?
C12 C13 C8 118.89(12) . . ?
C15 C14 N1 119.39(11) . . ?
C19 C14 N1 121.84(11) . . ?
C19 C14 C15 118.76(11) . . ?
C14 C15 H15 119.7 . . ?
C16 C15 C14 120.53(12) . . ?
C16 C15 H15 119.7 . . ?
C15 C16 H16 119.9 . . ?
C15 C16 C17 120.28(11) . . ?
C17 C16 H16 119.9 . . ?
C18 C17 C16 119.50(12) . . ?
O3 C17 C16 116.28(11) . . ?
O3 C17 C18 124.22(11) . . ?
C17 C18 H18 120.0 . . ?
C19 C18 C17 120.09(11) . . ?
C19 C18 H18 120.0 . . ?
C14 C19 H19 119.6 . . ?
C18 C19 C14 120.78(11) . . ?
C18 C19 H19 119.6 . . ?
C17 O3 C20 117.32(10) . . ?
O3 C20 H20A 109.5 . . ?
O3 C20 H20B 109.5 . . ?
O3 C20 H20C 109.5 . . ?
H20A C20 H20B 109.5 . . ?
H20A C20 H20C 109.5 . . ?
H20B C20 H20C 109.5 . . ?

loop_
_geom_bond_atom_site_label_1
_geom_bond_atom_site_label_2
_geom_bond_distance
_geom_bond_site_symmetry_2
_geom_bond_publ_flag
B1 O1 1.4821(15) . ?
B1 O2 1.4703(15) . ?
B1 N1 1.6733(17) . ?
B1 C13 1.6032(18) . ?
O1 C1 1.3528(14) . ?
O2 C6 1.3530(14) . ?
C1 C2 1.3756(17) . ?
C1 C6 1.3956(17) . ?
C2 C3 1.4074(17) . ?
C2 Cl1 1.7218(12) . ?
C3 C4 1.3917(18) . ?
C3 Cl2 1.7224(12) . ?
C4 C5 1.4092(17) . ?
C4 Cl3 1.7273(12) . ?
C5 C6 1.3768(17) . ?
C5 Cl4 1.7243(12) . ?
N1 C7 1.2991(16) . ?
N1 C14 1.4272(16) . ?
C7 H7 0.9500 . ?
C7 C8 1.4456(18) . ?
C8 C9 1.3854(17) . ?
C8 C13 1.4035(17) . ?
C9 F1 1.3552(15) . ?
C9 C10 1.3781(19) . ?
C10 H10 0.9500 . ?
C10 C11 1.3935(19) . ?
C11 H11 0.9500 . ?
C11 C12 1.3980(18) . ?
C12 H12 0.9500 . ?
C12 C13 1.3860(18) . ?
C14 C15 1.3994(17) . ?
C14 C19 1.3969(17) . ?
C15 H15 0.9500 . ?
C15 C16 1.3811(18) . ?
C16 H16 0.9500 . ?
C16 C17 1.3953(17) . ?
C17 C18 1.3933(17) . ?
C17 O3 1.3594(15) . ?
C18 H18 0.9500 . ?
C18 C19 1.3822(18) . ?
C19 H19 0.9500 . ?
O3 C20 1.4365(15) . ?
C20 H20A 0.9800 . ?
C20 H20B 0.9800 . ?
C20 H20C 0.9800 . ?
